data_4106831
loop_
_publ_author_name
'Stephen G. Newman'
'Jennifer K. Howell'
'Norman Nicolaus'
'Mark Lautens'

_publ_section_title
;
 Palladium-Catalyzed Carbohalogenation: Bromide to Iodide Exchange and
 Domino Processes
;
_journal_name_full 'Journal of the American Chemical Society'
_journal_page_first 14916
_journal_page_last 14919
_journal_paper_doi 10.1021/ja206099t
_journal_volume 133
_journal_year 2011
_chemical_absolute_configuration ad
_chemical_formula_moiety 'C19 H18 I N O'
_chemical_formula_sum 'C19 H18 I N O'
_chemical_formula_weight 403.24
_chemical_name_systematic
; 
 ? 
;
_space_group_IT_number 19
_symmetry_cell_setting orthorhombic
_symmetry_space_group_name_Hall 'P 2ac 2ab'
_symmetry_space_group_name_H-M 'P 21 21 21'
_atom_sites_solution_hydrogens geom
_atom_sites_solution_primary direct
_atom_sites_solution_secondary difmap
_audit_creation_method SHELXL-97
_cell_angle_alpha 90.00
_cell_angle_beta 90.00
_cell_angle_gamma 90.00
_cell_formula_units_Z 4
_cell_length_a 6.9547(3)
_cell_length_b 14.3426(6)
_cell_length_c 16.3824(7)
_cell_measurement_reflns_used 4179
_cell_measurement_temperature 150(1)
_cell_measurement_theta_max 27.5
_cell_measurement_theta_min 2.6
_cell_volume 1634.12(12)
_computing_cell_refinement 'Denzo-SMN (Otwinowski & Minor, 1997)'
_computing_data_collection 'Collect (Nonius B.V., 1997-2002)'
_computing_data_reduction Denzo-SMN
_computing_molecular_graphics 'PLATON (Spek, 2009)'
_computing_publication_material 'SHELXTL V6.1'
_computing_structure_refinement 'SHELXTL V6.1 (Sheldrick, 2008)'
_computing_structure_solution 'SIR-92 (Altomare et al., 1994)'
_diffrn_ambient_temperature 150(2)
_diffrn_detector_area_resol_mean 9
_diffrn_measured_fraction_theta_full 0.997
_diffrn_measured_fraction_theta_max 0.997
_diffrn_measurement_device_type 'Bruker APEX-II CCD'
_diffrn_measurement_method '\f scans and \w scans with \k offsets'
_diffrn_radiation_monochromator graphite
_diffrn_radiation_source 'fine-focus sealed tube'
_diffrn_radiation_type MoK\a
_diffrn_radiation_wavelength 0.71073
_diffrn_reflns_av_R_equivalents 0.0406
_diffrn_reflns_av_sigmaI/netI 0.0598
_diffrn_reflns_limit_h_max 9
_diffrn_reflns_limit_h_min -7
_diffrn_reflns_limit_k_max 18
_diffrn_reflns_limit_k_min -18
_diffrn_reflns_limit_l_max 21
_diffrn_reflns_limit_l_min -21
_diffrn_reflns_number 7887
_diffrn_reflns_theta_full 27.48
_diffrn_reflns_theta_max 27.48
_diffrn_reflns_theta_min 2.84
_exptl_absorpt_coefficient_mu 1.961
_exptl_absorpt_correction_T_max 0.662
_exptl_absorpt_correction_T_min 0.594
_exptl_absorpt_correction_type multi-scan
_exptl_absorpt_process_details
; 
multi-scan from symmetry-related measurements 
 Sortav (Blessing 1995) 
;
_exptl_crystal_colour colourless
_exptl_crystal_density_diffrn 1.639
_exptl_crystal_description block
_exptl_crystal_F_000 800
_exptl_crystal_size_max 0.38
_exptl_crystal_size_mid 0.28
_exptl_crystal_size_min 0.22
_refine_diff_density_max 1.657
_refine_diff_density_min -0.980
_refine_diff_density_rms 0.127
_refine_ls_abs_structure_details 'Flack H D (1983), Acta Cryst. A39, 876-881'
_refine_ls_abs_structure_Flack -0.06(4)
_refine_ls_extinction_method none
_refine_ls_goodness_of_fit_ref 1.059
_refine_ls_hydrogen_treatment constr
_refine_ls_matrix_type full
_refine_ls_number_parameters 199
_refine_ls_number_reflns 3714
_refine_ls_number_restraints 0
_refine_ls_restrained_S_all 1.059
_refine_ls_R_factor_all 0.0698
_refine_ls_R_factor_gt 0.0466
_refine_ls_shift/su_max 0.002
_refine_ls_shift/su_mean 0.000
_refine_ls_structure_factor_coef Fsqd
_refine_ls_weighting_details 'calc w=1/[\s^2^(Fo^2^)+(0.0531P)^2^+2.7071P] where P=(Fo^2^+2Fc^2^)/3'
_refine_ls_weighting_scheme calc
_refine_ls_wR_factor_gt 0.1029
_refine_ls_wR_factor_ref 0.1174
_reflns_number_gt 2944
_reflns_number_total 3714
_reflns_threshold_expression I>2\s(I)
_cod_data_source_file ja206099t_si_002.cif
_cod_data_source_block k1119
_cod_database_code 4106831

loop_
_symmetry_equiv_pos_as_xyz
'x, y, z'
'-x+1/2, -y, z+1/2'
'x+1/2, -y+1/2, -z'
'-x, y+1/2, -z+1/2'

loop_
_atom_site_label
_atom_site_type_symbol
_atom_site_fract_x
_atom_site_fract_y
_atom_site_fract_z
_atom_site_U_iso_or_equiv
_atom_site_adp_type
_atom_site_occupancy
_atom_site_symmetry_multiplicity
_atom_site_calc_flag
_atom_site_refinement_flags
I1 I 0.12425(6) 0.15621(3) 0.18410(3) 0.03766(15) Uani 1 1 d .
O1 O 0.9006(6) 0.4771(3) 0.0984(3) 0.0313(10) Uani 1 1 d .
N1 N 0.6356(7) 0.4221(3) 0.1683(3) 0.0219(10) Uani 1 1 d .
C1 C 0.4740(8) 0.2793(4) 0.1327(4) 0.0232(13) Uani 1 1 d .
C2 C 0.3499(9) 0.3668(4) 0.1153(4) 0.0226(12) Uani 1 1 d .
H2A H 0.3620 0.3860 0.0575 0.027 Uiso 1 1 calc R
H2B H 0.2127 0.3542 0.1273 0.027 Uiso 1 1 calc R
C3 C 0.4284(8) 0.4428(4) 0.1722(4) 0.0204(12) Uani 1 1 d .
C4 C 0.4222(8) 0.5422(4) 0.1389(3) 0.0224(13) Uani 1 1 d .
C5 C 0.2734(9) 0.6050(4) 0.1354(4) 0.0246(13) Uani 1 1 d .
H5A H 0.1483 0.5888 0.1539 0.030 Uiso 1 1 calc R
C6 C 0.3114(10) 0.6928(4) 0.1041(4) 0.0301(15) Uani 1 1 d .
H6A H 0.2105 0.7374 0.1017 0.036 Uiso 1 1 calc R
C7 C 0.4918(11) 0.7173(4) 0.0765(4) 0.0320(16) Uani 1 1 d .
H7A H 0.5124 0.7778 0.0545 0.038 Uiso 1 1 calc R
C8 C 0.6426(9) 0.6549(4) 0.0803(3) 0.0275(12) Uani 1 1 d .
H8A H 0.7670 0.6714 0.0611 0.033 Uiso 1 1 calc R
C9 C 0.6063(10) 0.5667(4) 0.1132(3) 0.0242(12) Uani 1 1 d .
C10 C 0.7372(9) 0.4865(4) 0.1235(4) 0.0270(13) Uani 1 1 d .
C11 C 0.6705(8) 0.3223(4) 0.1612(4) 0.0291(14) Uani 1 1 d .
H11A H 0.7100 0.2958 0.2144 0.035 Uiso 1 1 calc R
H11B H 0.7727 0.3097 0.1206 0.035 Uiso 1 1 calc R
C12 C 0.4017(9) 0.2200(4) 0.2029(4) 0.0272(14) Uani 1 1 d .
H12A H 0.3949 0.2594 0.2524 0.033 Uiso 1 1 calc R
H12B H 0.4969 0.1701 0.2135 0.033 Uiso 1 1 calc R
C13 C 0.5033(10) 0.2201(4) 0.0550(4) 0.0314(14) Uani 1 1 d .
H13A H 0.3795 0.1942 0.0375 0.047 Uiso 1 1 calc R
H13B H 0.5929 0.1691 0.0666 0.047 Uiso 1 1 calc R
H13C H 0.5560 0.2594 0.0114 0.047 Uiso 1 1 calc R
C14 C 0.3517(9) 0.4410(4) 0.2591(3) 0.0219(12) Uani 1 1 d .
C15 C 0.4718(9) 0.4610(4) 0.3243(4) 0.0271(13) Uani 1 1 d .
H15A H 0.6045 0.4724 0.3150 0.032 Uiso 1 1 calc R
C16 C 0.3984(13) 0.4645(4) 0.4042(4) 0.0366(16) Uani 1 1 d .
H16A H 0.4809 0.4788 0.4486 0.044 Uiso 1 1 calc R
C17 C 0.2031(11) 0.4468(4) 0.4179(4) 0.0357(17) Uani 1 1 d .
H17A H 0.1523 0.4496 0.4716 0.043 Uiso 1 1 calc R
C18 C 0.0850(11) 0.4253(5) 0.3530(4) 0.0374(17) Uani 1 1 d .
H18A H -0.0466 0.4114 0.3629 0.045 Uiso 1 1 calc R
C19 C 0.1545(10) 0.4234(4) 0.2738(4) 0.0307(15) Uani 1 1 d .
H19A H 0.0702 0.4104 0.2296 0.037 Uiso 1 1 calc R

loop_
_atom_site_aniso_label
_atom_site_aniso_U_11
_atom_site_aniso_U_22
_atom_site_aniso_U_33
_atom_site_aniso_U_23
_atom_site_aniso_U_13
_atom_site_aniso_U_12
I1 0.0292(2) 0.0297(2) 0.0541(3) 0.0129(2) 0.0011(2) -0.0016(2)
O1 0.021(2) 0.040(2) 0.032(2) 0.0050(19) 0.0048(19) -0.004(2)
N1 0.019(2) 0.021(2) 0.026(3) 0.0026(18) -0.002(2) 0.000(2)
C1 0.022(3) 0.017(3) 0.031(3) 0.004(3) -0.003(3) -0.002(2)
C2 0.022(3) 0.021(3) 0.025(3) 0.001(2) 0.000(2) -0.002(2)
C3 0.021(3) 0.013(2) 0.027(3) 0.003(2) -0.004(2) -0.003(2)
C4 0.032(3) 0.015(3) 0.020(3) 0.000(2) 0.000(2) -0.002(2)
C5 0.030(3) 0.020(3) 0.024(3) 0.000(2) -0.003(3) -0.001(3)
C6 0.049(4) 0.016(3) 0.025(4) -0.003(2) -0.005(3) 0.001(3)
C7 0.053(4) 0.016(3) 0.026(4) 0.005(3) -0.009(3) -0.009(3)
C8 0.035(3) 0.026(3) 0.021(3) 0.005(2) -0.001(3) -0.005(4)
C9 0.030(3) 0.025(3) 0.018(3) 0.000(2) -0.005(3) -0.005(3)
C10 0.023(3) 0.030(3) 0.028(3) -0.001(3) -0.001(3) -0.007(3)
C11 0.025(3) 0.028(3) 0.034(3) 0.005(2) 0.002(2) 0.004(2)
C12 0.028(3) 0.020(3) 0.034(3) 0.004(2) -0.005(3) 0.001(3)
C13 0.036(4) 0.024(3) 0.034(4) 0.002(3) 0.002(3) 0.007(3)
C14 0.026(3) 0.016(2) 0.023(3) 0.000(2) 0.003(3) 0.004(3)
C15 0.039(3) 0.018(3) 0.024(3) -0.001(3) -0.004(3) -0.004(3)
C16 0.065(5) 0.021(3) 0.023(3) 0.001(2) -0.001(4) 0.001(4)
C17 0.060(5) 0.022(3) 0.025(4) 0.005(3) 0.012(3) 0.009(3)
C18 0.047(5) 0.030(3) 0.035(4) 0.003(3) 0.013(3) 0.004(3)
C19 0.030(4) 0.029(3) 0.033(4) 0.000(3) 0.004(3) 0.000(3)

loop_
_atom_type_symbol
_atom_type_description
_atom_type_scat_dispersion_real
_atom_type_scat_dispersion_imag
_atom_type_scat_source
C C 0.0033 0.0016 'International Tables Vol C Tables 4.2.6.8 and 6.1.1.4'
H H 0.0000 0.0000 'International Tables Vol C Tables 4.2.6.8 and 6.1.1.4'
I I -0.4742 1.8119 'International Tables Vol C Tables 4.2.6.8 and 6.1.1.4'
N N 0.0061 0.0033 'International Tables Vol C Tables 4.2.6.8 and 6.1.1.4'
O O 0.0106 0.0060 'International Tables Vol C Tables 4.2.6.8 and 6.1.1.4'

loop_
_geom_angle_atom_site_label_1
_geom_angle_atom_site_label_2
_geom_angle_atom_site_label_3
_geom_angle
C10 N1 C11 122.1(5)
C10 N1 C3 113.0(5)
C11 N1 C3 111.4(4)
C12 C1 C13 111.2(5)
C12 C1 C2 114.1(5)
C13 C1 C2 111.6(5)
C12 C1 C11 106.4(5)
C13 C1 C11 110.3(5)
C2 C1 C11 102.8(4)
C3 C2 C1 105.4(5)
C3 C2 H2A 110.7
C1 C2 H2A 110.7
C3 C2 H2B 110.7
C1 C2 H2B 110.7
H2A C2 H2B 108.8
N1 C3 C14 112.3(5)
N1 C3 C4 101.6(4)
C14 C3 C4 109.9(4)
N1 C3 C2 100.4(4)
C14 C3 C2 115.6(5)
C4 C3 C2 115.9(5)
C5 C4 C9 120.9(5)
C5 C4 C3 130.5(5)
C9 C4 C3 108.5(5)
C4 C5 C6 117.9(6)
C4 C5 H5A 121.0
C6 C5 H5A 121.0
C7 C6 C5 121.8(6)
C7 C6 H6A 119.1
C5 C6 H6A 119.1
C6 C7 C8 120.7(5)
C6 C7 H7A 119.6
C8 C7 H7A 119.6
C7 C8 C9 117.8(6)
C7 C8 H8A 121.1
C9 C8 H8A 121.1
C4 C9 C8 120.8(6)
C4 C9 C10 109.6(5)
C8 C9 C10 129.6(6)
O1 C10 N1 125.9(6)
O1 C10 C9 128.6(6)
N1 C10 C9 105.5(5)
N1 C11 C1 105.4(5)
N1 C11 H11A 110.7
C1 C11 H11A 110.7
N1 C11 H11B 110.7
C1 C11 H11B 110.7
H11A C11 H11B 108.8
C1 C12 I1 115.2(4)
C1 C12 H12A 108.5
I1 C12 H12A 108.5
C1 C12 H12B 108.5
I1 C12 H12B 108.5
H12A C12 H12B 107.5
C1 C13 H13A 109.5
C1 C13 H13B 109.5
H13A C13 H13B 109.5
C1 C13 H13C 109.5
H13A C13 H13C 109.5
H13B C13 H13C 109.5
C15 C14 C19 119.3(5)
C15 C14 C3 120.5(5)
C19 C14 C3 120.1(5)
C14 C15 C16 120.4(6)
C14 C15 H15A 119.8
C16 C15 H15A 119.8
C17 C16 C15 119.7(7)
C17 C16 H16A 120.2
C15 C16 H16A 120.2
C18 C17 C16 119.7(6)
C18 C17 H17A 120.1
C16 C17 H17A 120.1
C17 C18 C19 121.2(7)
C17 C18 H18A 119.4
C19 C18 H18A 119.4
C18 C19 C14 119.6(6)
C18 C19 H19A 120.2
C14 C19 H19A 120.2

loop_
_geom_bond_atom_site_label_1
_geom_bond_atom_site_label_2
_geom_bond_distance
I1 C12 2.157(6)
O1 C10 1.216(7)
N1 C10 1.375(8)
N1 C11 1.457(7)
N1 C3 1.473(7)
C1 C12 1.517(8)
C1 C13 1.544(9)
C1 C2 1.550(8)
C1 C11 1.571(8)
C2 C3 1.534(7)
C2 H2A 0.9900
C2 H2B 0.9900
C3 C14 1.522(8)
C3 C4 1.526(7)
C4 C5 1.374(8)
C4 C9 1.393(9)
C5 C6 1.385(8)
C5 H5A 0.9500
C6 C7 1.379(10)
C6 H6A 0.9500
C7 C8 1.380(9)
C7 H7A 0.9500
C8 C9 1.399(8)
C8 H8A 0.9500
C9 C10 1.477(9)
C11 H11A 0.9900
C11 H11B 0.9900
C12 H12A 0.9900
C12 H12B 0.9900
C13 H13A 0.9800
C13 H13B 0.9800
C13 H13C 0.9800
C14 C15 1.386(8)
C14 C19 1.415(9)
C15 C16 1.405(9)
C15 H15A 0.9500
C16 C17 1.400(11)
C16 H16A 0.9500
C17 C18 1.378(10)
C17 H17A 0.9500
C18 C19 1.385(9)
C18 H18A 0.9500
C19 H19A 0.9500
